data_7714369
loop_
_publ_author_name
'Lunardi, Andressa'
'Bortolotto, Tanize'
'Nunes Cechin, Camila'
'Daudt, Nat&#xe1;lia de Freitas'
'Mello, Melina de Azevedo'
'Dos Santos, Sailer S.'
'Cargnelutti, Roberta'
'Lang, Ernesto Schulz'
'Tirloni, B&#xe1;rbara'

_publ_section_title
;
 Novel organically linked Zn<sup>II</sup> hydrogenselenite coordination
 polymers: synthesis, characterization, and efficient TiO<sub>2</sub>
 photosensitization for enhanced photocatalytic hydrogen production.
;
_journal_name_full 'Dalton transactions (Cambridge, England : 2003)'
_journal_paper_doi 10.1039/d3dt03094f
_journal_year 2023
_chemical_formula_moiety 'C10 H10 N2 O6 Se2 Zn'
_chemical_formula_sum 'C10 H10 N2 O6 Se2 Zn'
_chemical_formula_weight 477.49
_space_group_crystal_system monoclinic
_space_group_IT_number 15
_space_group_name_Hall '-C 2yc'
_space_group_name_H-M_alt 'C 1 2/c 1'
_atom_sites_solution_hydrogens geom
_audit_creation_method SHELXL-2018/3
_audit_update_record
;
2023-01-23 deposited with the CCDC.	2023-10-28 downloaded from the CCDC.
;
_cell_angle_alpha 90
_cell_angle_beta 95.478(2)
_cell_angle_gamma 90
_cell_formula_units_Z 4
_cell_length_a 16.9676(8)
_cell_length_b 10.9596(5)
_cell_length_c 7.4548(3)
_cell_measurement_reflns_used 9250
_cell_measurement_temperature 299(2)
_cell_measurement_theta_max 27.74
_cell_measurement_theta_min 2.22
_cell_volume 1379.95(11)
_computing_cell_refinement 'SAINT V8.34A (Bruker AXS Inc., 2013)'
_computing_data_collection 'APEX3 v2015.5-2 (Bruker AXS Inc., 2015)'
_computing_data_reduction 'SAINT V8.34A (Bruker AXS Inc., 2013)'
_computing_molecular_graphics 'Diamond (version 4.4.1)'
_computing_publication_material 'Bruker SHELXTL'
_computing_structure_refinement 'SHELXL-2018 (Sheldrick, 2018)'
_computing_structure_solution 'SHELXT 2018 (Sheldrick, 2018)'
_diffrn_ambient_temperature 299(2)
_diffrn_measured_fraction_theta_full 1.000
_diffrn_measured_fraction_theta_max 0.998
_diffrn_measurement_device_type 'Bruker D8 Venture Photon 100 diffractometer'
_diffrn_measurement_method '\f and \w scans'
_diffrn_radiation_type MoK\a
_diffrn_radiation_wavelength 0.71073
_diffrn_reflns_av_R_equivalents 0.0835
_diffrn_reflns_av_unetI/netI 0.0471
_diffrn_reflns_Laue_measured_fraction_full 1.000
_diffrn_reflns_Laue_measured_fraction_max 0.998
_diffrn_reflns_limit_h_max 24
_diffrn_reflns_limit_h_min -24
_diffrn_reflns_limit_k_max 15
_diffrn_reflns_limit_k_min -15
_diffrn_reflns_limit_l_max 10
_diffrn_reflns_limit_l_min -10
_diffrn_reflns_number 28932
_diffrn_reflns_point_group_measured_fraction_full 1.000
_diffrn_reflns_point_group_measured_fraction_max 0.998
_diffrn_reflns_theta_full 25.242
_diffrn_reflns_theta_max 30.604
_diffrn_reflns_theta_min 2.215
_diffrn_source 'microfocus X ray tube'
_exptl_absorpt_coefficient_mu 7.083
_exptl_absorpt_correction_T_max 0.7461
_exptl_absorpt_correction_T_min 0.6303
_exptl_absorpt_correction_type multi-scan
_exptl_absorpt_process_details
;
 SADABS 2016/2: Krause, L., Herbst-Irmer, R., Sheldrick G.M. & Stalke D.,
 J. Appl. Cryst. 48 (2015) 3-10
;
_exptl_crystal_colour colourless
_exptl_crystal_density_diffrn 2.298
_exptl_crystal_description block
_exptl_crystal_F_000 920
_exptl_crystal_size_max 0.154
_exptl_crystal_size_mid 0.100
_exptl_crystal_size_min 0.028
_refine_diff_density_max 0.670
_refine_diff_density_min -0.559
_refine_diff_density_rms 0.129
_refine_ls_extinction_method none
_refine_ls_goodness_of_fit_ref 1.046
_refine_ls_hydrogen_treatment constr
_refine_ls_matrix_type full
_refine_ls_number_parameters 97
_refine_ls_number_reflns 2132
_refine_ls_number_restraints 0
_refine_ls_restrained_S_all 1.046
_refine_ls_R_factor_all 0.0773
_refine_ls_R_factor_gt 0.0412
_refine_ls_shift/su_max 0.002
_refine_ls_shift/su_mean 0.000
_refine_ls_structure_factor_coef Fsqd
_refine_ls_weighting_details 'w=1/[\s^2^(Fo^2^)+(0.0246P)^2^+4.4731P] where P=(Fo^2^+2Fc^2^)/3'
_refine_ls_weighting_scheme calc
_refine_ls_wR_factor_gt 0.0647
_refine_ls_wR_factor_ref 0.0727
_reflns_Friedel_coverage 0.000
_reflns_number_gt 1504
_reflns_number_total 2132
_reflns_threshold_expression 'I > 2\s(I)'
_cod_data_source_file d3dt03094f2.cif
_cod_data_source_block btal294_s_0m_a
_cod_original_sg_symbol_H-M 'C 2/c'
_cod_database_code 7714369
_shelx_shelxl_version_number 2018/3
_shelx_space_group_comment
;
The symmetry employed for this shelxl refinement is uniquely defined
by the following loop, which should always be used as a source of
symmetry information in preference to the above space-group names.
They are only intended as comments.
;
_shelx_estimated_absorpt_t_min 0.408
_shelx_estimated_absorpt_t_max 0.826

loop_
_space_group_symop_operation_xyz
'x, y, z'
'-x, y, -z+1/2'
'x+1/2, y+1/2, z'
'-x+1/2, y+1/2, -z+1/2'
'-x, -y, -z'
'x, -y, z-1/2'
'-x+1/2, -y+1/2, -z'
'x+1/2, -y+1/2, z-1/2'

loop_
_atom_site_label
_atom_site_type_symbol
_atom_site_fract_x
_atom_site_fract_y
_atom_site_fract_z
_atom_site_U_iso_or_equiv
_atom_site_adp_type
_atom_site_occupancy
_atom_site_site_symmetry_order
_atom_site_calc_flag
_atom_site_refinement_flags_posn
_atom_site_refinement_flags_adp
_atom_site_refinement_flags_occupancy
_atom_site_disorder_assembly
_atom_site_disorder_group
O1 O 0.59745(15) 0.4649(2) 0.3171(4) 0.0346(6) Uani 1 1 d . . . . .
Se1 Se 0.61014(2) 0.60051(3) 0.41275(5) 0.02823(11) Uani 1 1 d . . . . .
Zn1 Zn 0.500000 0.35438(5) 0.250000 0.02713(15) Uani 1 2 d S T P . .
C1 C 0.4563(2) 0.0851(3) 0.2271(5) 0.0308(8) Uani 1 1 d . . . . .
N1 N 0.42197(17) 0.1948(3) 0.2043(4) 0.0279(6) Uani 1 1 d . . . . .
C2 C 0.4125(3) -0.0214(4) 0.2121(6) 0.0477(11) Uani 1 1 d . . . . .
H2 H 0.437489 -0.096713 0.228341 0.057 Uiso 1 1 calc R U . . .
O2 O 0.52320(14) 0.6439(2) 0.4786(3) 0.0325(6) Uani 1 1 d . . . . .
C3 C 0.3320(3) -0.0151(4) 0.1730(7) 0.0544(12) Uani 1 1 d . . . . .
H3 H 0.301794 -0.086032 0.163094 0.065 Uiso 1 1 calc R U . . .
O3 O 0.61320(16) 0.6929(2) 0.2215(4) 0.0381(6) Uani 1 1 d . . . . .
H3A H 0.573106 0.681765 0.152977 0.057 Uiso 1 1 calc R U . . .
C4 C 0.2964(2) 0.0970(4) 0.1486(6) 0.0456(10) Uani 1 1 d . . . . .
H4 H 0.241923 0.103612 0.121412 0.055 Uiso 1 1 calc R U . . .
C5 C 0.3436(2) 0.1993(4) 0.1656(5) 0.0359(9) Uani 1 1 d . . . . .
H5 H 0.319679 0.275305 0.149232 0.043 Uiso 1 1 calc R U . . .

loop_
_atom_site_aniso_label
_atom_site_aniso_U_11
_atom_site_aniso_U_22
_atom_site_aniso_U_33
_atom_site_aniso_U_23
_atom_site_aniso_U_13
_atom_site_aniso_U_12
O1 0.0362(14) 0.0202(13) 0.0487(16) -0.0065(11) 0.0109(12) -0.0029(11)
Se1 0.02842(18) 0.02523(18) 0.03131(19) -0.00307(15) 0.00426(14) -0.00252(15)
Zn1 0.0316(3) 0.0217(3) 0.0288(3) 0.000 0.0065(2) 0.000
C1 0.0351(19) 0.0239(19) 0.0336(19) 0.0008(15) 0.0039(15) -0.0007(15)
N1 0.0318(16) 0.0243(15) 0.0276(16) 0.0010(12) 0.0038(13) -0.0002(12)
C2 0.044(2) 0.025(2) 0.072(3) 0.006(2) 0.000(2) -0.0026(18)
O2 0.0322(14) 0.0382(14) 0.0277(13) -0.0021(11) 0.0062(11) 0.0036(11)
C3 0.053(3) 0.038(3) 0.070(3) 0.004(2) 0.000(2) -0.019(2)
O3 0.0422(16) 0.0352(15) 0.0375(15) 0.0050(12) 0.0079(12) -0.0061(12)
C4 0.035(2) 0.049(3) 0.053(3) 0.002(2) 0.0043(19) -0.010(2)
C5 0.033(2) 0.035(2) 0.040(2) 0.0008(17) 0.0055(17) 0.0003(17)

loop_
_atom_type_symbol
_atom_type_description
_atom_type_scat_dispersion_real
_atom_type_scat_dispersion_imag
_atom_type_scat_source
C C 0.0033 0.0016 'International Tables Vol C Tables 4.2.6.8 and 6.1.1.4'
H H 0.0000 0.0000 'International Tables Vol C Tables 4.2.6.8 and 6.1.1.4'
N N 0.0061 0.0033 'International Tables Vol C Tables 4.2.6.8 and 6.1.1.4'
O O 0.0106 0.0060 'International Tables Vol C Tables 4.2.6.8 and 6.1.1.4'
Se Se -0.0929 2.2259 'International Tables Vol C Tables 4.2.6.8 and 6.1.1.4'
Zn Zn 0.2839 1.4301 'International Tables Vol C Tables 4.2.6.8 and 6.1.1.4'

loop_
_geom_angle_atom_site_label_1
_geom_angle_atom_site_label_2
_geom_angle_atom_site_label_3
_geom_angle
_geom_angle_site_symmetry_1
_geom_angle_site_symmetry_3
_geom_angle_publ_flag
Se1 O1 Zn1 134.23(14) . . ?
O1 Se1 O2 107.49(12) . . ?
O1 Se1 O3 100.44(13) . . ?
O2 Se1 O3 99.79(13) . . ?
O1 Zn1 O1 108.46(14) 2_655 . ?
O1 Zn1 O2 88.90(10) 2_655 6_565 ?
O1 Zn1 O2 90.50(10) . 6_565 ?
O1 Zn1 O2 90.50(10) 2_655 5_666 ?
O1 Zn1 O2 88.90(10) . 5_666 ?
O2 Zn1 O2 178.96(14) 6_565 5_666 ?
O1 Zn1 N1 163.03(10) 2_655 2_655 ?
O1 Zn1 N1 88.44(10) . 2_655 ?
O2 Zn1 N1 89.48(10) 6_565 2_655 ?
O2 Zn1 N1 91.34(10) 5_666 2_655 ?
O1 Zn1 N1 88.44(10) 2_655 . ?
O1 Zn1 N1 163.03(10) . . ?
O2 Zn1 N1 91.34(10) 6_565 . ?
O2 Zn1 N1 89.48(10) 5_666 . ?
N1 Zn1 N1 74.71(15) 2_655 . ?
N1 C1 C2 121.6(3) . . ?
N1 C1 C1 116.2(2) . 2_655 ?
C2 C1 C1 122.3(2) . 2_655 ?
C5 N1 C1 118.2(3) . . ?
C5 N1 Zn1 125.2(2) . . ?
C1 N1 Zn1 116.4(2) . . ?
C3 C2 C1 119.4(4) . . ?
C3 C2 H2 120.3 . . ?
C1 C2 H2 120.3 . . ?
Se1 O2 Zn1 122.61(13) . 5_666 ?
C2 C3 C4 119.3(4) . . ?
C2 C3 H3 120.3 . . ?
C4 C3 H3 120.3 . . ?
Se1 O3 H3A 109.5 . . ?
C3 C4 C5 118.1(4) . . ?
C3 C4 H4 120.9 . . ?
C5 C4 H4 120.9 . . ?
N1 C5 C4 123.3(4) . . ?
N1 C5 H5 118.4 . . ?
C4 C5 H5 118.4 . . ?

loop_
_geom_bond_atom_site_label_1
_geom_bond_atom_site_label_2
_geom_bond_distance
_geom_bond_site_symmetry_2
_geom_bond_publ_flag
O1 Se1 1.654(2) . ?
O1 Zn1 2.072(2) . ?
Se1 O2 1.668(2) . ?
Se1 O3 1.754(3) . ?
Zn1 O2 2.098(2) 6_565 ?
Zn1 O2 2.098(2) 5_666 ?
Zn1 N1 2.201(3) 2_655 ?
Zn1 N1 2.201(3) . ?
C1 N1 1.339(4) . ?
C1 C2 1.383(5) . ?
C1 C1 1.489(7) 2_655 ?
N1 C5 1.334(5) . ?
C2 C3 1.372(6) . ?
C2 H2 0.9300 . ?
C3 C4 1.374(6) . ?
C3 H3 0.9300 . ?
O3 H3A 0.8200 . ?
C4 C5 1.376(5) . ?
C4 H4 0.9300 . ?
C5 H5 0.9300 . ?

loop_
_geom_hbond_atom_site_label_D
_geom_hbond_atom_site_label_H
_geom_hbond_atom_site_label_A
_geom_hbond_distance_DH
_geom_hbond_distance_HA
_geom_hbond_distance_DA
_geom_hbond_angle_DHA
_geom_hbond_site_symmetry_A
_geom_hbond_publ_flag
O3 H3A O2 0.82 1.87 2.685(4) 172.3 2_655 yes

loop_
_geom_torsion_atom_site_label_1
_geom_torsion_atom_site_label_2
_geom_torsion_atom_site_label_3
_geom_torsion_atom_site_label_4
_geom_torsion
_geom_torsion_site_symmetry_1
_geom_torsion_site_symmetry_2
_geom_torsion_site_symmetry_3
_geom_torsion_site_symmetry_4
_geom_torsion_publ_flag
Zn1 O1 Se1 O2 5.7(2) . . . . ?
Zn1 O1 Se1 O3 -98.1(2) . . . . ?
C2 C1 N1 C5 -0.3(5) . . . . ?
C1 C1 N1 C5 -179.1(4) 2_655 . . . ?
C2 C1 N1 Zn1 176.3(3) . . . . ?
C1 C1 N1 Zn1 -2.5(5) 2_655 . . . ?
N1 C1 C2 C3 0.0(7) . . . . ?
C1 C1 C2 C3 178.7(5) 2_655 . . . ?
O1 Se1 O2 Zn1 106.88(16) . . . 5_666 ?
O3 Se1 O2 Zn1 -148.80(15) . . . 5_666 ?
C1 C2 C3 C4 0.3(7) . . . . ?
C2 C3 C4 C5 -0.3(7) . . . . ?
C1 N1 C5 C4 0.3(6) . . . . ?
Zn1 N1 C5 C4 -176.0(3) . . . . ?
C3 C4 C5 N1 0.0(6) . . . . ?
